data_7056947
loop_
_publ_author_name
'Kole\<sa Dobravc, Tanja'
'Maejima, Keiichi'
'Yoshikawa, Yutaka'
'Meden, Anton'
'Yasui, Hiroyuki'
'Perdih, Franc'

_publ_section_title
;
 Bis(picolinato) complexes of vanadium and zinc as potential antidiabetic
 agents: synthesis, structural elucidation and in vitro insulin-mimetic
 activity study
;
_journal_name_full 'New Journal of Chemistry'
_journal_paper_doi 10.1039/C7NJ04189F
_journal_year 2018
_chemical_formula_moiety 'C12 H4 F4 N2 O6 V, 1.6(H2O), H4 N'
_chemical_formula_sum 'C12 H11.2 F4 N3 O7.6 V'
_chemical_formula_weight 445.98
_space_group_crystal_system tetragonal
_space_group_IT_number 86
_space_group_name_Hall '-P 4bc'
_space_group_name_H-M_alt 'P 42/n'
_symmetry_space_group_name_Hall '-P 4bc'
_symmetry_space_group_name_H-M 'P 42/n :2'
_atom_sites_solution_hydrogens mixed
_audit_creation_method SHELXL-2014/7
_audit_update_record
;
2017-09-12 deposited with the CCDC.
2018-01-24 downloaded from the CCDC.
;
_cell_angle_alpha 90
_cell_angle_beta 90
_cell_angle_gamma 90
_cell_formula_units_Z 8
_cell_length_a 21.5080(5)
_cell_length_b 21.5080(5)
_cell_length_c 7.9027(3)
_cell_measurement_reflns_used 7499
_cell_measurement_temperature 293(2)
_cell_measurement_theta_max 29.6390
_cell_measurement_theta_min 3.1960
_cell_volume 3655.74(18)
_computing_cell_refinement 'CrysAlis PRO (Agilent, 2013)'
_computing_data_collection 'CrysAlis PRO (Agilent, 2013)'
_computing_data_reduction 'CrysAlis PRO (Agilent, 2013)'
_computing_structure_refinement 'SHELXL-2014 (Sheldrick, 2015)'
_computing_structure_solution 'SIR2004 (Burla et al., 2005)'
_diffrn_ambient_temperature 293(2)
_diffrn_detector_area_resol_mean 10.4933
_diffrn_measured_fraction_theta_full 0.997
_diffrn_measured_fraction_theta_max 0.998
_diffrn_measurement_device_type 'SuperNova, Dual, Cu at zero, Atlas'
_diffrn_measurement_method '\w scans'
_diffrn_radiation_monochromator Mirror
_diffrn_radiation_source 'SuperNova (Mo) X-ray Source'
_diffrn_radiation_type MoK\a
_diffrn_radiation_wavelength 0.71073
_diffrn_reflns_av_R_equivalents 0.0968
_diffrn_reflns_av_unetI/netI 0.0555
_diffrn_reflns_Laue_measured_fraction_full 0.997
_diffrn_reflns_Laue_measured_fraction_max 0.998
_diffrn_reflns_limit_h_max 27
_diffrn_reflns_limit_h_min -27
_diffrn_reflns_limit_k_max 27
_diffrn_reflns_limit_k_min -27
_diffrn_reflns_limit_l_max 7
_diffrn_reflns_limit_l_min -10
_diffrn_reflns_number 24513
_diffrn_reflns_point_group_measured_fraction_full 0.997
_diffrn_reflns_point_group_measured_fraction_max 0.998
_diffrn_reflns_theta_full 25.242
_diffrn_reflns_theta_max 27.482
_diffrn_reflns_theta_min 2.905
_exptl_absorpt_coefficient_mu 0.625
_exptl_absorpt_correction_T_max 1.00000
_exptl_absorpt_correction_T_min 0.77830
_exptl_absorpt_correction_type multi-scan
_exptl_absorpt_process_details
;
CrysAlisPro, Agilent Technologies,
Version 1.171.36.28 (release 01-02-2013 CrysAlis171 .NET)
Empirical absorption correction using spherical harmonics,
 implemented in SCALE3 ABSPACK scaling algorithm.
;
_exptl_crystal_colour green
_exptl_crystal_density_diffrn 1.621
_exptl_crystal_description needle
_exptl_crystal_F_000 1792
_exptl_crystal_size_max 0.500
_exptl_crystal_size_mid 0.070
_exptl_crystal_size_min 0.050
_refine_diff_density_max 0.818
_refine_diff_density_min -0.416
_refine_diff_density_rms 0.105
_refine_ls_extinction_method none
_refine_ls_goodness_of_fit_ref 1.024
_refine_ls_hydrogen_treatment mixed
_refine_ls_matrix_type full
_refine_ls_number_parameters 286
_refine_ls_number_reflns 4192
_refine_ls_number_restraints 38
_refine_ls_restrained_S_all 1.021
_refine_ls_R_factor_all 0.1361
_refine_ls_R_factor_gt 0.0938
_refine_ls_shift/su_max 0.000
_refine_ls_shift/su_mean 0.000
_refine_ls_structure_factor_coef Fsqd
_refine_ls_weighting_details 'w=1/[\s^2^(Fo^2^)+(0.1313P)^2^+11.2061P] where P=(Fo^2^+2Fc^2^)/3'
_refine_ls_weighting_scheme calc
_refine_ls_wR_factor_gt 0.2439
_refine_ls_wR_factor_ref 0.2729
_reflns_Friedel_coverage 0.000
_reflns_number_gt 2693
_reflns_number_total 4192
_reflns_threshold_expression 'I > 2\s(I)'
_cod_data_source_file c7nj04189f2.cif
_cod_data_source_block 3
_cod_original_cell_volume 3655.7(2)
_cod_original_formula_sum 'C12 H11.20 F4 N3 O7.60 V'
_cod_database_code 7056947
_shelx_shelxl_version_number 2014/7
_shelx_space_group_comment
;
The symmetry employed for this shelxl refinement is uniquely defined
by the following loop, which should always be used as a source of
symmetry information in preference to the above space-group names.
They are only intended as comments.
;
_shelx_estimated_absorpt_t_min 0.745
_shelx_estimated_absorpt_t_max 0.969

loop_
_space_group_symop_operation_xyz
'x, y, z'
'-x+1/2, -y+1/2, z'
'-y, x+1/2, z+1/2'
'y+1/2, -x, z+1/2'
'-x, -y, -z'
'x-1/2, y-1/2, -z'
'y, -x-1/2, -z-1/2'
'-y-1/2, x, -z-1/2'

loop_
_atom_site_label
_atom_site_type_symbol
_atom_site_fract_x
_atom_site_fract_y
_atom_site_fract_z
_atom_site_U_iso_or_equiv
_atom_site_adp_type
_atom_site_occupancy
_atom_site_site_symmetry_order
_atom_site_calc_flag
_atom_site_refinement_flags_posn
_atom_site_refinement_flags_adp
_atom_site_refinement_flags_occupancy
V1 V 0.38267(4) 0.48967(4) 0.24378(10) 0.0337(3) Uani 1 1 d . . .
N1 N 0.2751(2) 0.4959(2) 0.2102(6) 0.0358(10) Uani 1 1 d . . .
N2 N 0.3646(2) 0.5956(2) 0.2715(5) 0.0295(9) Uani 1 1 d . . .
N3 N 0.4228(3) 0.4476(3) 0.7437(5) 0.0442(12) Uani 1 1 d D . .
H3A H 0.416(3) 0.4078(11) 0.764(6) 0.066 Uiso 1 1 d D U .
H3B H 0.4631(11) 0.453(3) 0.723(6) 0.066 Uiso 1 1 d D U .
H3D H 0.401(2) 0.459(2) 0.654(4) 0.066 Uiso 1 1 d D U .
H3C H 0.412(2) 0.470(2) 0.832(4) 0.066 Uiso 1 1 d D U .
O1 O 0.34606(19) 0.4852(2) 0.4711(5) 0.0467(10) Uani 1 1 d . . .
O2 O 0.2671(3) 0.4813(3) 0.6496(6) 0.088(2) Uani 1 1 d . . .
O3 O 0.3841(2) 0.5266(2) 0.0132(5) 0.0473(10) Uani 1 1 d . . .
O4 O 0.3711(2) 0.6041(2) -0.1684(5) 0.0592(12) Uani 1 1 d . . .
O5 O 0.45454(19) 0.5000(2) 0.3019(6) 0.0512(11) Uani 1 1 d . . .
O6 O 0.3792(2) 0.4179(2) 0.1782(7) 0.0591(12) Uani 1 1 d . . .
F1 F 0.15045(18) 0.4921(2) 0.5105(5) 0.0654(11) Uani 1 1 d . . .
F2 F 0.14917(19) 0.5011(2) -0.0792(5) 0.0657(12) Uani 1 1 d . . .
F3 F 0.3597(2) 0.71949(17) -0.0276(5) 0.0663(12) Uani 1 1 d . . .
F4 F 0.3460(2) 0.72067(17) 0.5600(5) 0.0626(11) Uani 1 1 d . . .
C1 C 0.2868(3) 0.4860(3) 0.5076(7) 0.0474(15) Uani 1 1 d . . .
C2 C 0.2455(3) 0.4926(2) 0.3574(7) 0.0377(12) Uani 1 1 d . . .
C3 C 0.1813(3) 0.4934(3) 0.3631(8) 0.0436(13) Uani 1 1 d . . .
C4 C 0.1464(3) 0.4958(3) 0.2149(8) 0.0464(14) Uani 1 1 d . . .
H4 H 0.1032 0.4958 0.2159 0.056 Uiso 1 1 calc R U .
C5 C 0.1797(3) 0.4982(3) 0.0681(8) 0.0438(14) Uani 1 1 d . . .
C6 C 0.2437(3) 0.4985(3) 0.0647(8) 0.0425(13) Uani 1 1 d . . .
H6 H 0.2648 0.5005 -0.0379 0.051 Uiso 1 1 calc R U .
C7 C 0.3735(3) 0.5840(3) -0.0256(6) 0.0379(12) Uani 1 1 d . . .
C8 C 0.3654(2) 0.6252(2) 0.1251(6) 0.0316(11) Uani 1 1 d . . .
C9 C 0.3588(3) 0.6887(3) 0.1186(7) 0.0404(13) Uani 1 1 d . . .
C10 C 0.3521(3) 0.7234(3) 0.2654(7) 0.0464(14) Uani 1 1 d . . .
H10 H 0.3478 0.7665 0.2634 0.056 Uiso 1 1 calc R U .
C11 C 0.3521(3) 0.6904(3) 0.4134(7) 0.0381(12) Uani 1 1 d . . .
C12 C 0.3589(2) 0.6267(3) 0.4172(7) 0.0353(12) Uani 1 1 d . . .
H12 H 0.3595 0.6056 0.5199 0.042 Uiso 1 1 calc R U .
O7 O 0.3787(6) 0.3205(5) 0.7487(11) 0.141(4) Uani 1 1 d . . .
O8 O 0.267(3) 0.336(3) 0.973(9) 0.27(4) Uani 0.25(2) 1 d . U P
O9 O 0.324(3) 0.314(2) 0.394(8) 0.16(2) Uani 0.204(18) 1 d . U P
O10 O 0.313(3) 0.309(2) 1.110(9) 0.13(2) Uani 0.141(17) 1 d . U P

loop_
_atom_site_aniso_label
_atom_site_aniso_U_11
_atom_site_aniso_U_22
_atom_site_aniso_U_33
_atom_site_aniso_U_23
_atom_site_aniso_U_13
_atom_site_aniso_U_12
V1 0.0303(5) 0.0338(5) 0.0371(5) -0.0010(4) -0.0023(3) 0.0050(4)
N1 0.032(2) 0.034(2) 0.041(2) -0.0003(19) -0.0031(19) -0.0011(18)
N2 0.029(2) 0.029(2) 0.031(2) 0.0002(16) 0.0000(16) 0.0024(16)
N3 0.047(3) 0.050(3) 0.036(2) -0.008(2) -0.005(2) 0.014(2)
O1 0.043(2) 0.060(3) 0.037(2) 0.0062(18) -0.0075(17) -0.006(2)
O2 0.074(4) 0.158(6) 0.031(2) 0.005(3) 0.005(2) -0.027(4)
O3 0.054(3) 0.052(3) 0.036(2) -0.0076(18) 0.0066(18) 0.007(2)
O4 0.076(3) 0.073(3) 0.029(2) 0.007(2) 0.004(2) -0.001(3)
O5 0.036(2) 0.049(3) 0.069(3) -0.001(2) -0.010(2) 0.0018(18)
O6 0.059(3) 0.045(3) 0.074(3) -0.013(2) -0.006(2) 0.006(2)
F1 0.049(2) 0.078(3) 0.069(3) 0.000(2) 0.0175(19) -0.010(2)
F2 0.054(2) 0.077(3) 0.066(2) -0.003(2) -0.0279(19) -0.011(2)
F3 0.111(4) 0.043(2) 0.045(2) 0.0154(16) 0.009(2) -0.001(2)
F4 0.094(3) 0.046(2) 0.047(2) -0.0149(16) 0.003(2) 0.004(2)
C1 0.055(4) 0.053(4) 0.034(3) 0.003(3) 0.002(3) -0.012(3)
C2 0.034(3) 0.034(3) 0.045(3) 0.003(2) -0.003(2) -0.005(2)
C3 0.040(3) 0.036(3) 0.054(3) 0.001(3) 0.010(3) -0.007(2)
C4 0.029(3) 0.035(3) 0.075(4) -0.006(3) -0.003(3) -0.004(2)
C5 0.034(3) 0.036(3) 0.062(4) -0.002(3) -0.013(3) -0.002(2)
C6 0.042(3) 0.042(3) 0.044(3) -0.001(2) -0.005(2) -0.004(3)
C7 0.037(3) 0.045(3) 0.031(3) 0.002(2) -0.001(2) -0.003(2)
C8 0.026(2) 0.035(3) 0.034(3) 0.001(2) 0.0041(19) -0.002(2)
C9 0.045(3) 0.039(3) 0.038(3) 0.010(2) 0.001(2) 0.002(2)
C10 0.053(4) 0.033(3) 0.053(4) -0.001(2) 0.002(3) -0.002(3)
C11 0.039(3) 0.036(3) 0.039(3) -0.010(2) 0.002(2) -0.002(2)
C12 0.034(3) 0.040(3) 0.031(3) -0.002(2) 0.001(2) 0.000(2)
O7 0.142(9) 0.112(7) 0.168(10) 0.013(5) -0.010(5) -0.027(6)
O8 0.26(6) 0.30(7) 0.26(6) -0.01(5) -0.06(5) 0.14(5)
O9 0.17(4) 0.12(3) 0.19(4) 0.00(3) 0.05(3) -0.04(3)
O10 0.11(3) 0.07(3) 0.20(4) -0.01(3) -0.02(3) -0.06(2)

loop_
_atom_type_symbol
_atom_type_description
_atom_type_scat_dispersion_real
_atom_type_scat_dispersion_imag
_atom_type_scat_source
C C 0.0033 0.0016 'International Tables Vol C Tables 4.2.6.8 and 6.1.1.4'
H H 0.0000 0.0000 'International Tables Vol C Tables 4.2.6.8 and 6.1.1.4'
N N 0.0061 0.0033 'International Tables Vol C Tables 4.2.6.8 and 6.1.1.4'
O O 0.0106 0.0060 'International Tables Vol C Tables 4.2.6.8 and 6.1.1.4'
F F 0.0171 0.0103 'International Tables Vol C Tables 4.2.6.8 and 6.1.1.4'
V V 0.3005 0.5294 'International Tables Vol C Tables 4.2.6.8 and 6.1.1.4'

loop_
_geom_angle_atom_site_label_1
_geom_angle_atom_site_label_2
_geom_angle_atom_site_label_3
_geom_angle
O5 V1 O6 105.2(2)
O5 V1 O1 97.4(2)
O6 V1 O1 103.1(2)
O5 V1 O3 100.9(2)
O6 V1 O3 95.0(2)
O1 V1 O3 149.82(18)
O5 V1 N2 89.93(19)
O6 V1 N2 162.1(2)
O1 V1 N2 83.97(16)
O3 V1 N2 72.38(15)
O5 V1 N1 165.0(2)
O6 V1 N1 88.5(2)
O1 V1 N1 73.11(16)
O3 V1 N1 83.55(17)
N2 V1 N1 77.74(16)
C2 N1 C6 120.9(5)
C2 N1 V1 111.9(4)
C6 N1 V1 127.1(4)
C8 N2 C12 120.9(5)
C8 N2 V1 112.9(3)
C12 N2 V1 126.0(3)
H3A N3 H3B 109(2)
H3A N3 H3D 110(2)
H3B N3 H3D 109(2)
H3A N3 H3C 110(2)
H3B N3 H3C 109(2)
H3D N3 H3C 110(2)
C1 O1 V1 126.3(3)
C7 O3 V1 126.6(3)
O2 C1 O1 123.3(6)
O2 C1 C2 122.7(6)
O1 C1 C2 114.0(5)
N1 C2 C3 120.5(5)
N1 C2 C1 114.6(5)
C3 C2 C1 124.9(5)
F1 C3 C2 121.5(6)
F1 C3 C4 117.6(5)
C2 C3 C4 120.8(5)
C5 C4 C3 115.7(5)
C5 C4 H4 122.2
C3 C4 H4 122.2
F2 C5 C4 118.9(5)
F2 C5 C6 118.3(6)
C4 C5 C6 122.8(6)
N1 C6 C5 119.3(6)
N1 C6 H6 120.3
C5 C6 H6 120.3
O4 C7 O3 124.8(5)
O4 C7 C8 121.8(5)
O3 C7 C8 113.5(4)
N2 C8 C9 120.7(5)
N2 C8 C7 114.4(4)
C9 C8 C7 124.9(5)
F3 C9 C8 121.6(5)
F3 C9 C10 117.4(5)
C8 C9 C10 120.9(5)
C11 C10 C9 115.8(5)
C11 C10 H10 122.1
C9 C10 H10 122.1
F4 C11 C10 119.2(5)
F4 C11 C12 118.5(5)
C10 C11 C12 122.4(5)
N2 C12 C11 119.3(5)
N2 C12 H12 120.4
C11 C12 H12 120.4

loop_
_geom_bond_atom_site_label_1
_geom_bond_atom_site_label_2
_geom_bond_distance
V1 O5 1.628(4)
V1 O6 1.629(4)
V1 O1 1.964(4)
V1 O3 1.988(4)
V1 N2 2.322(4)
V1 N1 2.332(5)
N1 C2 1.329(7)
N1 C6 1.335(7)
N2 C8 1.321(6)
N2 C12 1.337(6)
N3 H3A 0.882(19)
N3 H3B 0.89(2)
N3 H3D 0.881(19)
N3 H3C 0.880(19)
O1 C1 1.306(8)
O2 C1 1.204(7)
O3 C7 1.293(7)
O4 C7 1.210(7)
F1 C3 1.342(7)
F2 C5 1.339(7)
F3 C9 1.332(6)
F4 C11 1.336(6)
C1 C2 1.490(8)
C2 C3 1.381(8)
C3 C4 1.392(9)
C4 C5 1.365(9)
C4 H4 0.9300
C5 C6 1.375(8)
C6 H6 0.9300
C7 C8 1.495(7)
C8 C9 1.374(7)
C9 C10 1.387(8)
C10 C11 1.369(8)
C10 H10 0.9300
C11 C12 1.377(8)
C12 H12 0.9300
O8 O10 1.58(8)

loop_
_geom_hbond_atom_site_label_D
_geom_hbond_atom_site_label_H
_geom_hbond_atom_site_label_A
_geom_hbond_distance_DH
_geom_hbond_distance_HA
_geom_hbond_distance_DA
_geom_hbond_angle_DHA
_geom_hbond_site_symmetry_A
N3 H3A O7 0.882(19) 2.05(3) 2.892(12) 160(5) .
N3 H3B O5 0.89(2) 2.05(3) 2.892(7) 158(5) 5_666
N3 H3D O1 0.881(19) 1.95(2) 2.831(6) 174(5) .
N3 H3C O3 0.880(19) 1.97(2) 2.848(6) 174(5) 1_556
C4 H4 O5 0.93 2.39 3.274(7) 158.0 8_656
C6 H6 O2 0.93 2.50 3.340(8) 149.5 1_554
C10 H10 O4 0.93 2.53 3.353(8) 147.0 3_655
C12 H12 O4 0.93 2.48 3.321(7) 151.2 1_556

loop_
_geom_torsion_atom_site_label_1
_geom_torsion_atom_site_label_2
_geom_torsion_atom_site_label_3
_geom_torsion_atom_site_label_4
_geom_torsion
V1 O1 C1 O2 177.8(6)
V1 O1 C1 C2 -1.5(8)
C6 N1 C2 C3 -1.9(8)
V1 N1 C2 C3 -177.9(4)
C6 N1 C2 C1 176.4(5)
V1 N1 C2 C1 0.3(6)
O2 C1 C2 N1 -178.7(7)
O1 C1 C2 N1 0.6(8)
O2 C1 C2 C3 -0.6(10)
O1 C1 C2 C3 178.7(5)
N1 C2 C3 F1 -177.8(5)
C1 C2 C3 F1 4.2(9)
N1 C2 C3 C4 2.1(8)
C1 C2 C3 C4 -175.9(6)
F1 C3 C4 C5 178.8(5)
C2 C3 C4 C5 -1.1(8)
C3 C4 C5 F2 -179.5(5)
C3 C4 C5 C6 -0.2(9)
C2 N1 C6 C5 0.6(8)
V1 N1 C6 C5 176.0(4)
F2 C5 C6 N1 179.8(5)
C4 C5 C6 N1 0.4(9)
V1 O3 C7 O4 -175.3(5)
V1 O3 C7 C8 5.8(7)
C12 N2 C8 C9 -1.7(8)
V1 N2 C8 C9 -176.5(4)
C12 N2 C8 C7 178.6(5)
V1 N2 C8 C7 3.8(5)
O4 C7 C8 N2 175.1(5)
O3 C7 C8 N2 -6.0(7)
O4 C7 C8 C9 -4.6(9)
O3 C7 C8 C9 174.4(5)
N2 C8 C9 F3 179.8(5)
C7 C8 C9 F3 -0.6(9)
N2 C8 C9 C10 1.0(9)
C7 C8 C9 C10 -179.4(5)
F3 C9 C10 C11 -179.2(5)
C8 C9 C10 C11 -0.4(9)
C9 C10 C11 F4 179.8(5)
C9 C10 C11 C12 0.5(9)
C8 N2 C12 C11 1.8(8)
V1 N2 C12 C11 175.9(4)
F4 C11 C12 N2 179.4(5)
C10 C11 C12 N2 -1.2(9)
